data_7235178
loop_
_publ_author_name
'Chung-Hao Tseng'
'Mark A. Fox'
'Jia-Ling Liao'
'Chia-Hao Ku'
'Zong-Ting Sie'
'Chih-Hao Chang'
'Jin-Yun Wang'
'Zhong-Ning Chen'
'Gene-Hsiang Lee'
'Yun Chi'

_publ_section_title
;
 Luminescent Pt(ii) complexes featuring imidazolylidene-pyridylidene and
 dianionic bipyrazolate: from fundamentals to OLED fabrications
;
_journal_name_full 'Journal of Materials Chemistry C'
_journal_page_first 1420
_journal_page_last 1435
_journal_paper_doi 10.1039/C6TC05154E
_journal_volume 5
_journal_year 2017
_chemical_formula_sum 'C18 H13 F6 N7 Pt'
_chemical_formula_weight 636.44
_space_group_crystal_system monoclinic
_space_group_IT_number 14
_space_group_name_Hall '-P 2yn'
_space_group_name_H-M_alt 'P 1 21/n 1'
_atom_sites_solution_hydrogens geom
_cell_angle_alpha 90
_cell_angle_beta 96.6100(10)
_cell_angle_gamma 90
_cell_formula_units_Z 4
_cell_length_a 13.0433(8)
_cell_length_b 7.4359(4)
_cell_length_c 19.8943(12)
_cell_measurement_reflns_used 4266
_cell_measurement_temperature 200(2)
_cell_measurement_theta_max 24.53
_cell_measurement_theta_min 3.14
_cell_volume 1916.70(19)
_computing_cell_refinement 'Bruker SAINT'
_computing_data_collection 'Bruker SMART'
_computing_data_reduction 'Bruker SAINT'
_computing_molecular_graphics 'Bruker SHELXTL'
_computing_publication_material 'Bruker SHELXTL'
_computing_structure_refinement 'SHELXL-2014/7 (Sheldrick, 2014)'
_computing_structure_solution 'Bruker SHELXTL'
_diffrn_ambient_temperature 200(2)
_diffrn_measured_fraction_theta_full 1.000
_diffrn_measured_fraction_theta_max 0.999
_diffrn_measurement_device_type 'BRUKER SMART APEXCCD area detector'
_diffrn_measurement_method 'omega scans'
_diffrn_radiation_type MoK\a
_diffrn_radiation_wavelength 0.71073
_diffrn_reflns_av_R_equivalents 0.0381
_diffrn_reflns_av_unetI/netI 0.0380
_diffrn_reflns_Laue_measured_fraction_full 1.000
_diffrn_reflns_Laue_measured_fraction_max 0.999
_diffrn_reflns_limit_h_max 16
_diffrn_reflns_limit_h_min -16
_diffrn_reflns_limit_k_max 9
_diffrn_reflns_limit_k_min -9
_diffrn_reflns_limit_l_max 25
_diffrn_reflns_limit_l_min -25
_diffrn_reflns_number 14293
_diffrn_reflns_point_group_measured_fraction_full 1.000
_diffrn_reflns_point_group_measured_fraction_max 0.999
_diffrn_reflns_theta_full 25.242
_diffrn_reflns_theta_max 27.499
_diffrn_reflns_theta_min 1.777
_exptl_absorpt_coefficient_mu 7.401
_exptl_absorpt_correction_T_max 0.743
_exptl_absorpt_correction_T_min 0.659
_exptl_absorpt_correction_type multi-scan
_exptl_absorpt_process_details 'SADABS (Bruker, 2008)'
_exptl_crystal_colour light-yellow
_exptl_crystal_density_diffrn 2.206
_exptl_crystal_density_meas ?
_exptl_crystal_description block
_exptl_crystal_F_000 1208
_exptl_crystal_size_max 0.200
_exptl_crystal_size_mid 0.200
_exptl_crystal_size_min 0.150
_refine_diff_density_max 2.149
_refine_diff_density_min -0.592
_refine_diff_density_rms 0.139
_refine_ls_extinction_coef .
_refine_ls_extinction_method none
_refine_ls_goodness_of_fit_ref 1.049
_refine_ls_hydrogen_treatment constr
_refine_ls_matrix_type full
_refine_ls_number_parameters 319
_refine_ls_number_reflns 4415
_refine_ls_number_restraints 44
_refine_ls_restrained_S_all 1.077
_refine_ls_R_factor_all 0.0419
_refine_ls_R_factor_gt 0.0331
_refine_ls_shift/su_max 0.000
_refine_ls_shift/su_mean 0.000
_refine_ls_structure_factor_coef Fsqd
_refine_ls_weighting_details 'w=1/[\s^2^(Fo^2^)+(0.0413P)^2^+1.0311P] where P=(Fo^2^+2Fc^2^)/3'
_refine_ls_weighting_scheme calc
_refine_ls_wR_factor_gt 0.0755
_refine_ls_wR_factor_ref 0.0794
_reflns_Friedel_coverage 0.000
_reflns_Friedel_fraction_full .
_reflns_Friedel_fraction_max .
_reflns_number_gt 3754
_reflns_number_total 4415
_reflns_threshold_expression 'I > 2\s(I)'
_cod_data_source_file J-Mater-Chem-C-2017-5-1420.cif
_cod_data_source_block 2
_cod_depositor_comments
;
The following automatic conversions were performed:

data item '_exptl_crystal_density_meas' value 'not_measured' was
changed to '?' -- the value is perceived as not measured.

Automatic conversion script
Id: cif_fix_values 6909 2019-04-08 15:41:33Z antanas 
;
_cod_original_sg_symbol_H-M 'P 21/n'
_cod_database_code 7235178
_shelx_space_group_comment
; 
The symmetry employed for this shelxl refinement is uniquely defined 
by the following loop, which should always be used as a source of 
symmetry information in preference to the above space-group names. 
They are only intended as comments. 
;
_shelx_estimated_absorpt_t_min 0.319
_shelx_estimated_absorpt_t_max 0.403

loop_
_space_group_symop_operation_xyz
'x, y, z'
'-x+1/2, y+1/2, -z+1/2'
'-x, -y, -z'
'x-1/2, -y-1/2, z-1/2'

loop_
_atom_site_label
_atom_site_type_symbol
_atom_site_fract_x
_atom_site_fract_y
_atom_site_fract_z
_atom_site_U_iso_or_equiv
_atom_site_adp_type
_atom_site_occupancy
_atom_site_site_symmetry_order
_atom_site_calc_flag
_atom_site_refinement_flags_posn
_atom_site_refinement_flags_adp
_atom_site_refinement_flags_occupancy
_atom_site_disorder_assembly
_atom_site_disorder_group
Pt Pt 0.23685(2) 0.28676(3) 0.21951(2) 0.02892(8) Uani 1 1 d . . . . .
N1 N 0.4771(3) 0.3180(6) 0.2356(2) 0.0416(11) Uani 1 1 d . . . . .
N3 N 0.1521(4) 0.3172(6) 0.3583(2) 0.0427(12) Uani 1 1 d . . . . .
N4 N -0.0051(4) 0.2415(6) 0.2062(3) 0.0433(11) Uani 1 1 d . . . . .
N5 N 0.0856(3) 0.2483(5) 0.1790(2) 0.0322(9) Uani 1 1 d . . . . .
N6 N 0.2465(4) 0.2574(6) 0.1175(2) 0.0356(10) Uani 1 1 d . . . . .
N7 N 0.3283(4) 0.2636(6) 0.0798(2) 0.0423(11) Uani 1 1 d . . . . .
C1 C 0.3856(4) 0.2861(7) 0.2566(3) 0.0377(12) Uani 1 1 d . . . . .
C2 C 0.5608(5) 0.2597(8) 0.2782(3) 0.0535(17) Uani 1 1 d D . . . .
H2 H 0.6321 0.2625 0.2724 0.064 Uiso 0.588(5) 1 calc R U P A 1
H2' H 0.6248 0.2837 0.2615 0.064 Uiso 0.412(5) 1 calc R U P A 2
C4 C 0.2260(5) 0.2826(7) 0.3186(3) 0.0409(13) Uani 1 1 d . . . . .
C8 C 0.1717(5) 0.2705(8) 0.4243(3) 0.0516(16) Uani 1 1 d D . . . .
H8 H 0.1184 0.2999 0.4512 0.062 Uiso 0.588(5) 1 calc R U P A 1
H8' H 0.1312 0.2752 0.4610 0.062 Uiso 0.412(5) 1 calc R U P A 2
C9 C 0.4925(5) 0.4209(9) 0.1753(3) 0.0624(18) Uani 1 1 d . . . . .
H9A H 0.4255 0.4592 0.1525 0.094 Uiso 1 1 calc R U . . .
H9B H 0.5277 0.3458 0.1446 0.094 Uiso 1 1 calc R U . . .
H9C H 0.5348 0.5270 0.1883 0.094 Uiso 1 1 calc R U . . .
C10 C 0.0574(5) 0.4176(9) 0.3368(3) 0.0565(16) Uani 1 1 d . . . . .
H10A H 0.0554 0.4492 0.2888 0.085 Uiso 1 1 calc R U . . .
H10B H 0.0561 0.5277 0.3638 0.085 Uiso 1 1 calc R U . . .
H10C H -0.0027 0.3433 0.3434 0.085 Uiso 1 1 calc R U . . .
C11 C -0.1845(5) 0.2074(9) 0.1667(4) 0.066(2) Uani 1 1 d D . . . .
C12 C -0.0766(5) 0.2104(8) 0.1545(3) 0.0454(14) Uani 1 1 d . . . . .
C13 C -0.0358(4) 0.1933(7) 0.0936(3) 0.0446(14) Uani 1 1 d . . . . .
H13 H -0.0710 0.1699 0.0500 0.054 Uiso 1 1 calc R U . . .
C14 C 0.0683(4) 0.2186(7) 0.1116(3) 0.0358(11) Uani 1 1 d . . . . .
C15 C 0.1600(4) 0.2262(7) 0.0771(3) 0.0347(11) Uani 1 1 d . . . . .
C16 C 0.1811(5) 0.2103(8) 0.0109(3) 0.0431(13) Uani 1 1 d . . . . .
H16 H 0.1346 0.1871 -0.0285 0.052 Uiso 1 1 calc R U . . .
C17 C 0.2867(5) 0.2363(8) 0.0161(3) 0.0453(14) Uani 1 1 d . . . . .
C18 C 0.3556(6) 0.2366(12) -0.0373(3) 0.067(2) Uani 1 1 d D . . . .
N2 N 0.4042(4) 0.2154(7) 0.3202(3) 0.0471(13) Uani 0.588(5) 1 d D U P A 1
C3 C 0.5119(6) 0.1951(15) 0.3325(5) 0.051(2) Uani 0.588(5) 1 d D U P A 1
H3 H 0.5470 0.1441 0.3725 0.061 Uiso 0.588(5) 1 calc R U P A 1
C5 C 0.3140(6) 0.2154(7) 0.3568(3) 0.0537(15) Uani 0.588(5) 1 d D U P A 1
C6 C 0.3393(9) 0.1624(14) 0.4238(4) 0.046(2) Uani 0.588(5) 1 d D . P A 1
H6 H 0.4043 0.1160 0.4424 0.056 Uiso 0.588(5) 1 calc R U P A 1
C7 C 0.2560(8) 0.1874(13) 0.4587(6) 0.055(2) Uani 0.588(5) 1 d D . P A 1
H7 H 0.2565 0.1495 0.5044 0.066 Uiso 0.588(5) 1 calc R U P A 1
F1 F -0.2504(6) 0.1790(18) 0.1078(6) 0.114(4) Uani 0.588(5) 1 d . . P A 1
F2 F -0.2194(10) 0.3682(14) 0.1858(7) 0.110(4) Uani 0.588(5) 1 d D U P A 1
F3 F -0.2137(8) 0.0894(15) 0.2082(7) 0.099(4) Uani 0.588(5) 1 d . U P A 1
F4 F 0.401(4) 0.078(5) -0.0472(17) 0.088(7) Uani 0.588(5) 1 d . . P A 1
F5 F 0.4389(11) 0.3427(19) -0.0294(14) 0.105(6) Uani 0.588(5) 1 d . . P A 1
F6 F 0.311(2) 0.281(3) -0.0993(8) 0.078(5) Uani 0.588(5) 1 d . . P A 1
N2' N 0.3140(6) 0.2154(7) 0.3568(3) 0.0537(15) Uani 0.412(5) 1 d D . P A 2
C3' C 0.2725(9) 0.213(2) 0.4193(6) 0.051(2) Uani 0.412(5) 1 d D . P A 2
H3' H 0.3139 0.1714 0.4587 0.061 Uiso 0.412(5) 1 calc R U P A 2
C5' C 0.4042(4) 0.2154(7) 0.3202(3) 0.0471(13) Uani 0.412(5) 1 d D . P A 2
C6' C 0.4810(9) 0.1591(19) 0.3671(6) 0.046(2) Uani 0.412(5) 1 d D . P A 2
H6' H 0.4735 0.1164 0.4113 0.056 Uiso 0.412(5) 1 calc R U P A 2
C7' C 0.5714(12) 0.1753(19) 0.3389(6) 0.055(2) Uani 0.412(5) 1 d D . P A 2
H7' H 0.6357 0.1315 0.3599 0.066 Uiso 0.412(5) 1 calc R U P A 2
F1' F -0.2307(9) 0.058(3) 0.1409(9) 0.114(4) Uani 0.412(5) 1 d . . P A 2
F2' F -0.2380(15) 0.351(2) 0.1452(11) 0.110(4) Uani 0.412(5) 1 d D . P A 2
F3' F -0.1947(12) 0.191(2) 0.2349(11) 0.099(4) Uani 0.412(5) 1 d . . P A 2
F4' F 0.418(6) 0.091(8) -0.031(3) 0.088(7) Uani 0.412(5) 1 d D . P A 2
F5' F 0.4022(19) 0.397(2) -0.035(2) 0.105(6) Uani 0.412(5) 1 d D . P A 2
F6' F 0.297(3) 0.218(5) -0.0970(11) 0.078(5) Uani 0.412(5) 1 d D . P A 2

loop_
_atom_site_aniso_label
_atom_site_aniso_U_11
_atom_site_aniso_U_22
_atom_site_aniso_U_33
_atom_site_aniso_U_23
_atom_site_aniso_U_13
_atom_site_aniso_U_12
Pt 0.02818(12) 0.03174(13) 0.02693(11) 0.00126(7) 0.00355(7) 0.00157(8)
N1 0.031(2) 0.040(3) 0.053(3) -0.006(2) -0.001(2) -0.0018(19)
N3 0.060(3) 0.036(3) 0.035(2) -0.0048(18) 0.015(2) -0.014(2)
N4 0.031(3) 0.053(3) 0.047(3) 0.000(2) 0.012(2) -0.006(2)
N5 0.027(2) 0.036(2) 0.034(2) 0.0014(17) 0.0047(17) -0.0018(17)
N6 0.034(2) 0.042(3) 0.030(2) 0.0020(18) 0.0046(18) 0.0048(19)
N7 0.040(3) 0.059(3) 0.029(2) 0.0039(19) 0.0053(19) 0.007(2)
C1 0.040(3) 0.030(3) 0.041(3) -0.006(2) -0.003(2) 0.001(2)
C2 0.029(3) 0.052(4) 0.078(5) -0.019(3) -0.001(3) -0.001(3)
C4 0.057(4) 0.031(3) 0.038(3) -0.010(2) 0.020(3) -0.010(3)
C8 0.068(5) 0.055(4) 0.033(3) -0.007(3) 0.011(3) -0.015(3)
C9 0.075(5) 0.058(4) 0.054(4) -0.001(3) 0.007(3) -0.010(4)
C10 0.074(4) 0.048(4) 0.047(3) -0.010(3) 0.008(3) -0.003(3)
C11 0.028(3) 0.087(6) 0.083(5) -0.009(4) 0.006(3) -0.006(3)
C12 0.034(3) 0.048(4) 0.055(4) 0.001(3) 0.003(3) -0.004(3)
C13 0.036(3) 0.044(4) 0.052(3) -0.001(3) -0.003(2) -0.001(2)
C14 0.037(3) 0.035(3) 0.035(3) 0.003(2) 0.002(2) 0.000(2)
C15 0.032(3) 0.040(3) 0.032(3) 0.010(2) 0.004(2) 0.007(2)
C16 0.044(3) 0.053(4) 0.032(3) 0.000(2) 0.003(2) 0.002(3)
C17 0.044(3) 0.055(4) 0.037(3) 0.003(2) 0.009(2) 0.005(3)
C18 0.057(4) 0.108(6) 0.037(3) -0.001(3) 0.011(3) 0.002(4)
N2 0.052(3) 0.038(3) 0.046(3) -0.005(2) -0.017(2) 0.000(2)
C3 0.058(4) 0.050(4) 0.042(4) -0.003(3) -0.011(3) 0.001(3)
C5 0.084(4) 0.037(3) 0.037(3) 0.002(2) -0.007(2) -0.004(3)
C6 0.056(5) 0.041(5) 0.038(4) -0.001(3) -0.012(4) -0.001(4)
C7 0.070(7) 0.040(5) 0.052(5) -0.004(4) -0.004(5) -0.006(4)
F1 0.027(3) 0.189(13) 0.122(9) -0.012(6) -0.007(4) -0.016(5)
F2 0.038(5) 0.107(5) 0.188(13) 0.006(7) 0.030(8) 0.013(4)
F3 0.046(4) 0.113(9) 0.146(10) 0.050(7) 0.043(5) -0.002(5)
F4 0.084(16) 0.127(7) 0.058(16) 0.012(9) 0.032(11) 0.045(10)
F5 0.085(12) 0.149(9) 0.095(6) -0.042(9) 0.073(11) -0.043(9)
F6 0.087(8) 0.111(17) 0.039(2) 0.022(5) 0.026(3) 0.009(7)
N2' 0.084(4) 0.037(3) 0.037(3) 0.002(2) -0.007(2) -0.004(3)
C3' 0.058(4) 0.050(4) 0.042(4) -0.003(3) -0.011(3) 0.001(3)
C5' 0.052(3) 0.038(3) 0.046(3) -0.005(2) -0.017(2) 0.000(2)
C6' 0.056(5) 0.041(5) 0.038(4) -0.001(3) -0.012(4) -0.001(4)
C7' 0.070(7) 0.040(5) 0.052(5) -0.004(4) -0.004(5) -0.006(4)
F1' 0.027(3) 0.189(13) 0.122(9) -0.012(6) -0.007(4) -0.016(5)
F2' 0.038(5) 0.107(5) 0.188(13) 0.006(7) 0.030(8) 0.013(4)
F3' 0.046(4) 0.113(9) 0.146(10) 0.050(7) 0.043(5) -0.002(5)
F4' 0.084(16) 0.127(7) 0.058(16) 0.012(9) 0.032(11) 0.045(10)
F5' 0.085(12) 0.149(9) 0.095(6) -0.042(9) 0.073(11) -0.043(9)
F6' 0.087(8) 0.111(17) 0.039(2) 0.022(5) 0.026(3) 0.009(7)

loop_
_atom_type_symbol
_atom_type_description
_atom_type_scat_dispersion_real
_atom_type_scat_dispersion_imag
_atom_type_scat_source
C C 0.0033 0.0016 'International Tables Vol C Tables 4.2.6.8 and 6.1.1.4'
H H 0.0000 0.0000 'International Tables Vol C Tables 4.2.6.8 and 6.1.1.4'
N N 0.0061 0.0033 'International Tables Vol C Tables 4.2.6.8 and 6.1.1.4'
F F 0.0171 0.0103 'International Tables Vol C Tables 4.2.6.8 and 6.1.1.4'
Pt Pt -1.7033 8.3905 'International Tables Vol C Tables 4.2.6.8 and 6.1.1.4'

loop_
_geom_angle_atom_site_label_1
_geom_angle_atom_site_label_2
_geom_angle_atom_site_label_3
_geom_angle
_geom_angle_site_symmetry_1
_geom_angle_site_symmetry_3
C4 Pt C1 79.1(2) . .
C4 Pt N6 173.0(2) . .
C1 Pt N6 101.3(2) . .
C4 Pt N5 102.1(2) . .
C1 Pt N5 171.76(19) . .
N6 Pt N5 76.41(18) . .
C1 N1 C2 115.5(5) . .
C1 N1 C9 124.5(5) . .
C2 N1 C9 119.8(5) . .
C4 N3 C8 117.1(6) . .
C4 N3 C10 124.4(5) . .
C8 N3 C10 118.3(5) . .
C12 N4 N5 105.3(5) . .
C14 N5 N4 109.6(4) . .
C14 N5 Pt 116.9(4) . .
N4 N5 Pt 133.5(4) . .
C15 N6 N7 109.5(4) . .
C15 N6 Pt 118.1(4) . .
N7 N6 Pt 132.4(4) . .
C17 N7 N6 104.9(5) . .
N1 C1 C5' 106.8(5) . .
N1 C1 N2 106.8(5) . .
N1 C1 Pt 138.9(4) . .
C5' C1 Pt 113.9(4) . .
N2 C1 Pt 113.9(4) . .
C7' C2 N1 133.5(8) . .
N1 C2 C3 100.5(6) . .
N3 C4 N2' 110.4(5) . .
N3 C4 C5 110.4(5) . .
N3 C4 Pt 136.0(5) . .
N2' C4 Pt 113.4(4) . .
C5 C4 Pt 113.4(4) . .
N3 C8 C7 130.6(8) . .
N3 C8 C3' 94.9(7) . .
F2' C11 F1' 110.4(13) . .
F3 C11 F2 106.7(10) . .
F2' C11 F3' 106.5(13) . .
F1' C11 F3' 102.1(11) . .
F3 C11 F1 103.6(9) . .
F2 C11 F1 100.1(8) . .
F3 C11 C12 118.7(7) . .
F2' C11 C12 114.8(11) . .
F1' C11 C12 110.5(8) . .
F2 C11 C12 113.4(8) . .
F3' C11 C12 111.7(8) . .
F1 C11 C12 112.3(7) . .
N4 C12 C13 112.8(5) . .
N4 C12 C11 118.7(6) . .
C13 C12 C11 128.4(6) . .
C14 C13 C12 103.1(5) . .
N5 C14 C13 109.1(5) . .
N5 C14 C15 114.3(5) . .
C13 C14 C15 136.6(5) . .
N6 C15 C16 110.1(5) . .
N6 C15 C14 114.3(5) . .
C16 C15 C14 135.6(5) . .
C15 C16 C17 102.9(5) . .
N7 C17 C16 112.6(5) . .
N7 C17 C18 118.1(6) . .
C16 C17 C18 129.3(6) . .
F5 C18 F6 102.8(15) . .
F5 C18 F4 100(3) . .
F6 C18 F4 103(2) . .
F5' C18 F6' 109(2) . .
F5' C18 F4' 116(4) . .
F6' C18 F4' 106(3) . .
F5 C18 C17 118.2(11) . .
F5' C18 C17 107.0(13) . .
F6 C18 C17 115.5(14) . .
F4 C18 C17 115(3) . .
F6' C18 C17 107.6(19) . .
F4' C18 C17 110(4) . .
C1 N2 C3 105.7(6) . .
C1 N2 C5 113.4(5) . .
C3 N2 C5 139.7(6) . .
C2 C3 N2 111.3(7) . .
C6 C5 C4 135.5(8) . .
C6 C5 N2 111.3(7) . .
C4 C5 N2 112.9(5) . .
C7 C6 C5 109.5(9) . .
C6 C7 C8 116.4(10) . .
C4 N2' C3' 96.3(7) . .
C4 N2' C5' 112.9(5) . .
C3' N2' C5' 148.8(7) . .
C8 C3' N2' 121.1(10) . .
C6' C5' C1 142.7(8) . .
C6' C5' N2' 103.4(7) . .
C1 C5' N2' 113.4(5) . .
C5' C6' C7' 107.1(11) . .
C2 C7' C6' 113.8(12) . .

loop_
_geom_bond_atom_site_label_1
_geom_bond_atom_site_label_2
_geom_bond_distance
_geom_bond_site_symmetry_2
Pt C4 1.992(5) .
Pt C1 1.994(6) .
Pt N6 2.059(4) .
Pt N5 2.063(4) .
N1 C1 1.330(7) .
N1 C2 1.373(8) .
N1 C9 1.457(7) .
N3 C4 1.340(7) .
N3 C8 1.353(7) .
N3 C10 1.465(8) .
N4 C12 1.327(8) .
N4 N5 1.358(6) .
N5 C14 1.353(7) .
N6 C15 1.329(7) .
N6 N7 1.373(7) .
N7 C17 1.336(7) .
C1 C5' 1.367(7) .
C1 N2 1.367(7) .
C2 C7' 1.354(9) .
C2 C3 1.402(8) .
C4 N2' 1.395(9) .
C4 C5 1.395(9) .
C8 C7 1.374(8) .
C8 C3' 1.397(9) .
C11 F3 1.292(13) .
C11 F2' 1.320(9) .
C11 F1' 1.339(19) .
C11 F2 1.349(9) .
C11 F3' 1.38(2) .
C11 F1 1.387(12) .
C11 C12 1.455(9) .
C12 C13 1.385(9) .
C13 C14 1.377(8) .
C14 C15 1.446(8) .
C15 C16 1.382(7) .
C16 C17 1.383(9) .
C17 C18 1.467(9) .
C18 F5 1.338(16) .
C18 F5' 1.340(10) .
C18 F6 1.343(15) .
C18 F4 1.35(2) .
C18 F6' 1.347(10) .
C18 F4' 1.347(10) .
N2 C3 1.406(8) .
N2 C5 1.453(9) .
C5 C6 1.393(7) .
C6 C7 1.368(16) .
N2' C3' 1.412(9) .
N2' C5' 1.453(9) .
C5' C6' 1.355(8) .
C6' C7' 1.369(10) .
